data_2240839
loop_
_publ_author_name
'Lee, Jae Kyun'
'Min, Sun-Joon'
'Cho, Yong Seo'
'Kwon, Jang Hyuk'
'Park, Junghwan'

_publ_section_title
;
 Crystal structure of
 (<i>E</i>)-5,5-dimethyl-2-[3-(4-nitrophenyl)allylidene]cyclohexane-1,3-dione
;
_journal_issue 7
_journal_name_full 'Acta Crystallographica Section E'
_journal_page_first o485
_journal_page_last o486
_journal_paper_doi 10.1107/S2056989015011172
_journal_volume 71
_journal_year 2015
_chemical_formula_iupac 'C17 H17 N O4'
_chemical_formula_moiety 'C17 H17 N O4'
_chemical_formula_sum 'C17 H17 N O4'
_chemical_formula_weight 299.33
_chemical_name_systematic
;
(<i>E</i>)-5,5-Dimethyl-2-[3-(4-nitrophenyl)allylidene]cyclohexane-1,3-dione
;
_space_group_IT_number 14
_symmetry_cell_setting monoclinic
_symmetry_space_group_name_Hall '-P 2yn'
_symmetry_space_group_name_H-M 'P 1 21/n 1'
_atom_sites_solution_hydrogens geom
_atom_sites_solution_primary direct
_atom_sites_solution_secondary difmap
_cell_angle_alpha 90.0000
_cell_angle_beta 91.420(4)
_cell_angle_gamma 90.0000
_cell_formula_units_Z 4
_cell_length_a 13.498(2)
_cell_length_b 7.0791(9)
_cell_length_c 16.1717(19)
_cell_measurement_reflns_used 7134
_cell_measurement_temperature 296
_cell_measurement_theta_max 27.47
_cell_measurement_theta_min 3.02
_cell_volume 1544.8(4)
_computing_cell_refinement
;
RAPID-AUTO (Rigaku, 2006)
;
_computing_data_collection
;
RAPID-AUTO (Rigaku, 2006)
;
_computing_data_reduction
;
RAPID-AUTO (Rigaku, 2006)
;
_computing_molecular_graphics
;
CrystalStructure (Rigaku, 2010)
;
_computing_publication_material
;
CrystalStructure (Rigaku, 2010)
;
_computing_structure_refinement
;
SHELXL97 (Sheldrick, 2008)
;
_computing_structure_solution
;
<i>Il Milione</i> (Burla <i>et al.</i>,  2007)
;
_diffrn_ambient_temperature 296
_diffrn_detector_area_resol_mean 10.000
_diffrn_measured_fraction_theta_full 0.995
_diffrn_measured_fraction_theta_max 0.995
_diffrn_measurement_device_type 'Rigaku R-AXIS RAPID'
_diffrn_measurement_method \w
_diffrn_radiation_type 'Mo K\a'
_diffrn_radiation_wavelength 0.71075
_diffrn_reflns_av_R_equivalents 0.0491
_diffrn_reflns_limit_h_max 17
_diffrn_reflns_limit_h_min -17
_diffrn_reflns_limit_k_max 9
_diffrn_reflns_limit_k_min -8
_diffrn_reflns_limit_l_max 20
_diffrn_reflns_limit_l_min -20
_diffrn_reflns_number 14300
_diffrn_reflns_theta_full 27.47
_diffrn_reflns_theta_max 27.47
_diffrn_standards_number 0
_exptl_absorpt_coefficient_mu 0.092
_exptl_absorpt_correction_T_max 0.991
_exptl_absorpt_correction_T_min 0.641
_exptl_absorpt_correction_type multi-scan
_exptl_absorpt_process_details
;
(ABSCOR; Rigaku, 1995)
;
_exptl_crystal_colour yellow
_exptl_crystal_density_diffrn 1.287
_exptl_crystal_density_method 'not measured'
_exptl_crystal_description block
_exptl_crystal_F_000 632.00
_exptl_crystal_size_max 0.300
_exptl_crystal_size_mid 0.100
_exptl_crystal_size_min 0.100
_refine_diff_density_max 0.330
_refine_diff_density_min -0.200
_refine_ls_extinction_method none
_refine_ls_goodness_of_fit_ref 1.035
_refine_ls_hydrogen_treatment mixed
_refine_ls_number_parameters 213
_refine_ls_number_reflns 3526
_refine_ls_number_restraints 0
_refine_ls_R_factor_gt 0.0716
_refine_ls_shift/su_max 0.000
_refine_ls_structure_factor_coef Fsqd
_refine_ls_weighting_details 'w = 1/[\s^2^(Fo^2^)+(0.1342P)^2^+0.0000P] where P=(Fo^2^+2Fc^2^)/3'
_refine_ls_weighting_scheme calc
_refine_ls_wR_factor_ref 0.2583
_reflns_number_gt 1508
_reflns_number_total 3526
_reflns_threshold_expression F^2^>2.0\s(F^2^)
_cod_data_source_file ff2138sup1.cif
_cod_data_source_block I
_cod_original_sg_symbol_H-M 'P 21/n'
_cod_database_code 2240839
_cod_database_fobs_code 2240839

loop_
_symmetry_equiv_pos_site_id
_symmetry_equiv_pos_as_xyz
1 +X,+Y,+Z
2 1/2-X,1/2+Y,1/2-Z
3 -X,-Y,-Z
4 1/2+X,1/2-Y,1/2+Z

loop_
_atom_site_type_symbol
_atom_site_label
_atom_site_fract_x
_atom_site_fract_y
_atom_site_fract_z
_atom_site_U_iso_or_equiv
_atom_site_adp_type
_atom_site_calc_flag
_atom_site_refinement_flags
_atom_site_occupancy
_atom_site_symmetry_multiplicity
O O1 0.6218(3) 0.3243(5) 0.22209(16) 0.1482(15) Uani d . 1.0 4
O O2 0.4678(3) -0.1508(4) 0.37594(14) 0.1069(9) Uani d . 1.0 4
O O3 0.8119(3) 1.2273(4) 0.56257(19) 0.1160(10) Uani d . 1.0 4
O O4 0.7964(3) 1.1164(5) 0.68389(19) 0.1409(13) Uani d . 1.0 4
N N1 0.7877(3) 1.1031(5) 0.6090(2) 0.0895(9) Uani d . 1.0 4
C C1 0.5711(3) 0.1820(5) 0.2258(2) 0.0874(11) Uani d . 1.0 4
C C2 0.5393(3) 0.0801(5) 0.1507(2) 0.0933(11) Uani d . 1.0 4
C C3 0.5375(3) -0.1341(5) 0.1603(2) 0.0867(10) Uani d . 1.0 4
C C4 0.4686(3) -0.1804(6) 0.2302(2) 0.1008(12) Uani d . 1.0 4
C C5 0.4923(3) -0.0828(5) 0.3103(2) 0.0812(10) Uani d . 1.0 4
C C6 0.5423(3) 0.1050(5) 0.30814(19) 0.0753(9) Uani d . 1.0 4
C C7 0.5588(3) 0.1923(5) 0.3802(3) 0.0736(9) Uani d . 1.0 4
C C8 0.6060(3) 0.3708(5) 0.3991(2) 0.0774(9) Uani d . 1.0 4
C C9 0.6183(3) 0.4260(5) 0.4772(3) 0.0774(9) Uani d . 1.0 4
C C10 0.6637(3) 0.6006(4) 0.50901(18) 0.0713(8) Uani d . 1.0 4
C C11 0.7006(3) 0.7417(5) 0.45815(19) 0.0777(9) Uani d . 1.0 4
C C12 0.7411(3) 0.9045(5) 0.49093(19) 0.0770(9) Uani d . 1.0 4
C C13 0.7450(3) 0.9282(4) 0.57532(18) 0.0714(8) Uani d . 1.0 4
C C14 0.7105(3) 0.7914(5) 0.62813(18) 0.0788(10) Uani d . 1.0 4
C C15 0.6701(3) 0.6298(5) 0.59411(19) 0.0775(9) Uani d . 1.0 4
C C16 0.6418(3) -0.2060(6) 0.1798(3) 0.1085(13) Uani d . 1.0 4
C C17 0.4986(4) -0.2254(7) 0.0804(3) 0.1313(18) Uani d . 1.0 4
H H2A 0.5836 0.1124 0.1065 0.1119 Uiso calc R 1.0 4
H H2B 0.4734 0.1228 0.1343 0.1119 Uiso calc R 1.0 4
H H4A 0.4015 -0.1473 0.2128 0.1210 Uiso calc R 1.0 4
H H4B 0.4702 -0.3157 0.2396 0.1210 Uiso calc R 1.0 4
H H11 0.6978 0.7256 0.4011 0.0932 Uiso calc R 1.0 4
H H12 0.7656 0.9975 0.4564 0.0924 Uiso calc R 1.0 4
H H14 0.7144 0.8079 0.6852 0.0945 Uiso calc R 1.0 4
H H15 0.6461 0.5371 0.6291 0.0930 Uiso calc R 1.0 4
H H16A 0.6674 -0.1452 0.2289 0.1302 Uiso calc R 1.0 4
H H16B 0.6838 -0.1779 0.1343 0.1302 Uiso calc R 1.0 4
H H16C 0.6399 -0.3401 0.1884 0.1302 Uiso calc R 1.0 4
H H17A 0.4984 -0.3603 0.0867 0.1575 Uiso calc R 1.0 4
H H17B 0.5405 -0.1912 0.0357 0.1575 Uiso calc R 1.0 4
H H17C 0.4323 -0.1822 0.0685 0.1575 Uiso calc R 1.0 4
H H9 0.603(3) 0.352(5) 0.520(2) 0.091(11) Uiso d . 1.0 4
H H8 0.630(3) 0.447(5) 0.350(3) 0.113(12) Uiso d . 1.0 4
H H7 0.540(3) 0.130(4) 0.4304(18) 0.071(8) Uiso d . 1.0 4

loop_
_atom_site_aniso_label
_atom_site_aniso_U_11
_atom_site_aniso_U_22
_atom_site_aniso_U_33
_atom_site_aniso_U_12
_atom_site_aniso_U_13
_atom_site_aniso_U_23
O1 0.239(5) 0.108(2) 0.0979(19) -0.066(3) 0.012(2) 0.0151(15)
O2 0.134(3) 0.0923(16) 0.0961(17) -0.0244(15) 0.0325(16) 0.0069(13)
O3 0.127(3) 0.0950(17) 0.125(3) -0.0275(17) -0.0065(18) -0.0005(17)
O4 0.193(4) 0.135(3) 0.0939(19) -0.019(3) 0.003(2) -0.0319(18)
N1 0.084(3) 0.095(3) 0.090(2) 0.0089(17) 0.0002(16) -0.0124(18)
C1 0.105(3) 0.0687(19) 0.089(3) -0.0062(19) 0.0013(19) 0.0196(17)
C2 0.093(3) 0.103(3) 0.083(3) 0.001(2) -0.0018(19) 0.014(2)
C3 0.079(3) 0.091(3) 0.091(3) -0.0158(19) 0.0161(18) 0.0025(19)
C4 0.096(3) 0.114(3) 0.094(3) -0.034(3) 0.025(2) -0.016(2)
C5 0.067(3) 0.082(2) 0.095(3) -0.0043(16) 0.0194(17) 0.0070(19)
C6 0.064(2) 0.0771(19) 0.085(2) 0.0068(15) 0.0053(16) 0.0045(17)
C7 0.060(2) 0.0747(19) 0.087(3) 0.0095(15) 0.0078(16) 0.0130(19)
C8 0.075(3) 0.078(2) 0.080(2) 0.0042(17) 0.0086(17) 0.0022(18)
C9 0.075(3) 0.078(2) 0.080(3) -0.0003(17) 0.0161(17) 0.0048(18)
C10 0.062(2) 0.0776(19) 0.0743(19) 0.0076(15) 0.0046(14) 0.0093(16)
C11 0.083(3) 0.081(2) 0.0692(18) -0.0030(18) 0.0011(16) 0.0062(16)
C12 0.075(3) 0.080(2) 0.0759(19) -0.0022(16) 0.0035(16) 0.0102(16)
C13 0.062(2) 0.0777(19) 0.0746(19) 0.0121(15) 0.0026(15) -0.0007(16)
C14 0.074(3) 0.098(3) 0.0643(17) 0.0220(18) 0.0083(15) 0.0040(17)
C15 0.071(3) 0.083(2) 0.079(2) 0.0034(17) 0.0201(16) 0.0067(17)
C16 0.102(4) 0.093(3) 0.133(4) 0.012(3) 0.031(3) 0.004(3)
C17 0.147(5) 0.156(4) 0.092(3) -0.065(4) 0.020(3) -0.031(3)

loop_
_atom_type_symbol
_atom_type_description
_atom_type_scat_dispersion_real
_atom_type_scat_dispersion_imag
_atom_type_scat_source
C C 0.0033 0.0016
;
International Tables for Crystallography
(1992, Vol. C, Tables 4.2.6.8 and 6.1.1.4)
;
H H 0.0000 0.0000
;
International Tables for Crystallography
(1992, Vol. C, Table 6.1.1.4)
;
N N 0.0061 0.0033
;
International Tables for Crystallography
(1992, Vol. C, Tables 4.2.6.8 and 6.1.1.4)
;
O O 0.0106 0.0060
;
International Tables for Crystallography
(1992, Vol. C, Tables 4.2.6.8 and 6.1.1.4)
;

loop_
_geom_angle_atom_site_label_1
_geom_angle_atom_site_label_2
_geom_angle_atom_site_label_3
_geom_angle
_geom_angle_publ_flag
O3 N1 O4 122.8(4) no
O3 N1 C13 119.6(3) no
O4 N1 C13 117.6(3) no
O1 C1 C2 121.2(4) no
O1 C1 C6 120.1(3) no
C2 C1 C6 118.6(3) no
C1 C2 C3 114.2(3) no
C2 C3 C4 107.6(3) no
C2 C3 C16 109.7(3) no
C2 C3 C17 110.0(3) no
C4 C3 C16 110.8(3) no
C4 C3 C17 109.6(4) no
C16 C3 C17 109.3(4) no
C3 C4 C5 115.1(4) no
O2 C5 C4 121.0(3) no
O2 C5 C6 120.3(3) no
C4 C5 C6 118.6(3) no
C1 C6 C5 118.1(3) no
C1 C6 C7 124.5(3) no
C5 C6 C7 117.3(3) no
C6 C7 C8 130.9(4) no
C7 C8 C9 120.2(4) no
C8 C9 C10 128.5(4) no
C9 C10 C11 123.3(3) no
C9 C10 C15 119.1(3) no
C11 C10 C15 117.6(3) no
C10 C11 C12 121.1(3) no
C11 C12 C13 119.3(3) no
N1 C13 C12 118.5(3) no
N1 C13 C14 119.9(3) no
C12 C13 C14 121.6(3) no
C13 C14 C15 118.2(3) no
C10 C15 C14 122.2(3) no
C1 C2 H2A 108.706 no
C1 C2 H2B 108.698 no
C3 C2 H2A 108.706 no
C3 C2 H2B 108.699 no
H2A C2 H2B 107.619 no
C3 C4 H4A 108.507 no
C3 C4 H4B 108.511 no
C5 C4 H4A 108.502 no
C5 C4 H4B 108.499 no
H4A C4 H4B 107.508 no
C6 C7 H7 118.8(17) no
C8 C7 H7 110.2(17) no
C7 C8 H8 116(2) no
C9 C8 H8 124(2) no
C8 C9 H9 122(2) no
C10 C9 H9 109(2) no
C10 C11 H11 119.427 no
C12 C11 H11 119.430 no
C11 C12 H12 120.346 no
C13 C12 H12 120.327 no
C13 C14 H14 120.902 no
C15 C14 H14 120.900 no
C10 C15 H15 118.901 no
C14 C15 H15 118.915 no
C3 C16 H16A 109.477 no
C3 C16 H16B 109.472 no
C3 C16 H16C 109.474 no
H16A C16 H16B 109.467 no
H16A C16 H16C 109.468 no
H16B C16 H16C 109.469 no
C3 C17 H17A 109.478 no
C3 C17 H17B 109.481 no
C3 C17 H17C 109.471 no
H17A C17 H17B 109.468 no
H17A C17 H17C 109.466 no
H17B C17 H17C 109.463 no

loop_
_geom_bond_atom_site_label_1
_geom_bond_atom_site_label_2
_geom_bond_distance
_geom_bond_publ_flag
O1 C1 1.220(5) no
O2 C5 1.219(5) no
O3 N1 1.207(5) no
O4 N1 1.218(5) no
N1 C13 1.465(5) no
C1 C2 1.467(5) no
C1 C6 1.499(5) no
C2 C3 1.524(5) no
C3 C4 1.517(5) no
C3 C16 1.522(6) no
C3 C17 1.527(6) no
C4 C5 1.495(5) no
C5 C6 1.492(5) no
C6 C7 1.332(5) no
C7 C8 1.445(5) no
C8 C9 1.327(5) no
C9 C10 1.468(5) no
C10 C11 1.394(5) no
C10 C15 1.392(5) no
C11 C12 1.376(5) no
C12 C13 1.375(5) no
C13 C14 1.380(5) no
C14 C15 1.376(5) no
C2 H2A 0.970 no
C2 H2B 0.970 no
C4 H4A 0.970 no
C4 H4B 0.970 no
C7 H7 0.96(3) no
C8 H8 1.02(4) no
C9 H9 0.90(4) no
C11 H11 0.930 no
C12 H12 0.930 no
C14 H14 0.930 no
C15 H15 0.930 no
C16 H16A 0.960 no
C16 H16B 0.960 no
C16 H16C 0.960 no
C17 H17A 0.960 no
C17 H17B 0.960 no
C17 H17C 0.960 no

loop_
_geom_contact_atom_site_label_1
_geom_contact_atom_site_label_2
_geom_contact_distance
_geom_contact_site_symmetry_2
_geom_contact_publ_flag
O1 C3 3.573(5) . no
O1 C7 2.870(5) . no
O1 C8 2.895(5) . no
O2 C7 2.722(4) . no
O3 C12 2.725(4) . no
O3 C14 3.549(5) . no
O4 C12 3.526(5) . no
O4 C14 2.721(5) . no
C1 C4 2.916(6) . no
C1 C8 3.131(5) . no
C1 C16 3.007(6) . no
C2 C5 2.910(5) . no
C3 C6 2.928(5) . no
C5 C16 3.082(6) . no
C6 C16 3.331(6) . no
C8 C11 3.062(5) . no
C10 C13 2.770(5) . no
C11 C14 2.771(5) . no
C12 C15 2.750(5) . no
O1 C16 3.407(5) 1_565 no
O1 C16 3.535(6) 2_655 no
O2 N1 3.479(5) 3_666 no
O2 C9 3.305(5) 3_656 no
O2 C11 3.467(5) 1_545 no
O2 C13 3.386(5) 3_666 no
O2 C14 3.502(5) 3_666 no
O3 C9 3.246(5) 1_565 no
O3 C10 3.413(4) 1_565 no
O3 C15 3.478(5) 1_565 no
O3 C17 3.506(6) 2_665 no
O4 C14 3.286(5) 2_656 no
N1 O2 3.479(5) 3_666 no
C5 C14 3.588(5) 3_666 no
C7 C15 3.371(5) 3_666 no
C9 O2 3.305(5) 3_656 no
C9 O3 3.246(5) 1_545 no
C9 C9 3.459(5) 3_666 no
C10 O3 3.413(4) 1_545 no
C11 O2 3.467(5) 1_565 no
C13 O2 3.386(5) 3_666 no
C14 O2 3.502(5) 3_666 no
C14 O4 3.286(5) 2_646 no
C14 C5 3.588(5) 3_666 no
C15 O3 3.478(5) 1_545 no
C15 C7 3.371(5) 3_666 no
C16 O1 3.407(5) 1_545 no
C16 O1 3.535(6) 2_645 no
C17 O3 3.506(6) 2_635 no
O1 H2A 2.4414 . no
O1 H2B 2.8142 . no
O1 H16A 3.3815 . no
O1 H8 2.24(4) . no
O2 H4A 2.7640 . no
O2 H4B 2.4958 . no
O2 H7 2.37(3) . no
O3 H12 2.4360 . no
O4 H14 2.4487 . no
N1 H12 2.5893 . no
N1 H14 2.6310 . no
C1 H4A 3.2706 . no
C1 H16A 2.6559 . no
C1 H16B 3.3322 . no
C1 H8 2.84(4) . no
C1 H7 3.37(3) . no
C2 H4A 2.6749 . no
C2 H4B 3.2940 . no
C2 H16A 2.6498 . no
C2 H16B 2.6899 . no
C2 H16C 3.3200 . no
C2 H17A 3.3270 . no
C2 H17B 2.6742 . no
C2 H17C 2.6845 . no
C4 H2A 3.2949 . no
C4 H2B 2.6494 . no
C4 H16A 2.6954 . no
C4 H16B 3.3264 . no
C4 H16C 2.6763 . no
C4 H17A 2.6869 . no
C4 H17B 3.3157 . no
C4 H17C 2.6480 . no
C5 H2B 3.2005 . no
C5 H16A 2.7693 . no
C5 H16C 3.3719 . no
C5 H7 2.53(3) . no
C6 H2A 3.3212 . no
C6 H2B 2.9416 . no
C6 H4A 3.0058 . no
C6 H4B 3.3153 . no
C6 H16A 2.7814 . no
C6 H8 2.77(4) . no
C7 H9 2.58(4) . no
C8 H11 2.8002 . no
C9 H11 2.6890 . no
C9 H15 2.5987 . no
C9 H7 2.46(3) . no
C10 H12 3.2509 . no
C10 H14 3.2619 . no
C10 H8 2.82(4) . no
C11 H15 3.2226 . no
C11 H9 3.23(4) . no
C11 H8 2.88(4) . no
C12 H14 3.2433 . no
C13 H11 3.2117 . no
C13 H15 3.2033 . no
C14 H12 3.2406 . no
C15 H11 3.2256 . no
C15 H9 2.47(4) . no
C16 H2A 2.6553 . no
C16 H2B 3.3223 . no
C16 H4A 3.3261 . no
C16 H4B 2.6477 . no
C16 H17A 2.6573 . no
C16 H17B 2.6739 . no
C16 H17C 3.3175 . no
C17 H2A 2.6813 . no
C17 H2B 2.6395 . no
C17 H4A 2.5981 . no
C17 H4B 2.6890 . no
C17 H16A 3.3181 . no
C17 H16B 2.6487 . no
C17 H16C 2.6802 . no
H2A H4A 3.5476 . no
H2A H16A 2.8994 . no
H2A H16B 2.4946 . no
H2A H16C 3.5408 . no
H2A H17A 3.5499 . no
H2A H17B 2.4972 . no
H2A H17C 2.9722 . no
H2B H4A 2.5047 . no
H2B H4B 3.5409 . no
H2B H16A 3.5488 . no
H2B H16B 3.5489 . no
H2B H17A 3.5235 . no
H2B H17B 2.8942 . no
H2B H17C 2.4642 . no
H4A H16A 3.5919 . no
H4A H16C 3.5269 . no
H4A H17A 2.8775 . no
H4A H17B 3.4772 . no
H4A H17C 2.3934 . no
H4B H16A 2.9308 . no
H4B H16B 3.5212 . no
H4B H16C 2.4608 . no
H4B H17A 2.5311 . no
H4B H17B 3.5639 . no
H4B H17C 2.9556 . no
H11 H12 2.3026 . no
H11 H9 3.5302 . no
H11 H8 2.3227 . no
H14 H15 2.3033 . no
H15 H9 2.2673 . no
H16A H17A 3.5426 . no
H16A H17B 3.5402 . no
H16B H17A 2.9028 . no
H16B H17B 2.4779 . no
H16B H17C 3.5321 . no
H16C H17A 2.4938 . no
H16C H17B 2.9737 . no
H16C H17C 3.5481 . no
H9 H8 2.86(5) . no
H9 H7 2.28(5) . no
H8 H7 2.88(5) . no
O1 H4B 3.2849 1_565 no
O1 H11 3.2598 2_645 no
O1 H12 3.5156 2_645 no
O1 H16A 2.9432 2_655 no
O1 H16B 3.4608 2_655 no
O1 H16C 2.4512 1_565 no
O1 H17A 3.5181 1_565 no
O2 H11 3.2415 1_545 no
O2 H14 3.5772 3_666 no
O2 H15 3.1368 3_656 no
O2 H9 2.42(4) 3_656 no
O2 H7 3.14(3) 3_656 no
O3 H2B 2.6644 4_565 no
O3 H15 3.3309 1_565 no
O3 H16B 3.2560 2_665 no
O3 H17B 2.6426 2_665 no
O3 H9 3.02(4) 1_565 no
O4 H2B 3.1389 4_565 no
O4 H4A 3.1931 3_666 no
O4 H4B 3.2774 4_555 no
O4 H14 2.5218 2_656 no
O4 H15 3.1534 2_656 no
N1 H2B 3.1884 4_565 no
N1 H17A 3.3501 4_555 no
N1 H9 3.35(4) 1_565 no
C1 H16C 3.5639 1_565 no
C2 H17B 3.2723 3_655 no
C5 H11 3.3895 1_545 no
C5 H14 3.4038 3_666 no
C6 H14 3.5247 3_666 no
C7 H12 3.3233 1_545 no
C7 H15 3.3646 3_666 no
C8 H12 3.5187 1_545 no
C8 H15 3.4844 3_666 no
C8 H16B 2.9222 2_655 no
C9 H16B 3.3418 2_655 no
C9 H9 3.37(4) 3_666 no
C10 H7 3.51(3) 3_666 no
C11 H2A 3.2511 2_655 no
C11 H17C 3.5873 4_555 no
C11 H7 3.52(3) 1_565 no
C12 H2A 3.5420 2_655 no
C12 H17C 3.2482 4_555 no
C12 H7 3.27(3) 1_565 no
C13 H17A 3.4540 4_555 no
C13 H17C 3.0738 4_555 no
C14 H4A 3.0641 4_555 no
C14 H17C 3.2608 4_555 no
C14 H7 3.54(3) 3_666 no
C15 H17C 3.5933 4_555 no
C15 H7 3.33(3) 3_666 no
C16 H12 3.3094 2_635 no
C16 H8 3.32(4) 2_645 no
C17 H2A 3.2929 3_655 no
C17 H2B 3.5766 3_655 no
C17 H17B 3.5288 3_655 no
H2A C11 3.2511 2_645 no
H2A C12 3.5420 2_645 no
H2A C17 3.2929 3_655 no
H2A H11 3.0637 2_645 no
H2A H12 3.5660 2_645 no
H2A H17B 2.8668 3_655 no
H2A H17C 2.8771 3_655 no
H2B O3 2.6644 4_464 no
H2B O4 3.1389 4_464 no
H2B N1 3.1884 4_464 no
H2B C17 3.5766 3_655 no
H2B H17B 2.7936 3_655 no
H2B H17C 3.5729 3_655 no
H4A O4 3.1931 3_666 no
H4A C14 3.0641 4_454 no
H4A H14 3.3272 3_666 no
H4A H14 2.7950 4_454 no
H4B O1 3.2849 1_545 no
H4B O4 3.2774 4_454 no
H4B H14 3.5425 4_454 no
H4B H15 3.0980 3_656 no
H4B H8 3.2306 1_545 no
H11 O1 3.2598 2_655 no
H11 O2 3.2415 1_565 no
H11 C5 3.3895 1_565 no
H11 H2A 3.0637 2_655 no
H11 H16A 2.9497 1_565 no
H11 H16B 3.3304 2_655 no
H11 H16C 3.5389 1_565 no
H12 O1 3.5156 2_655 no
H12 C7 3.3233 1_565 no
H12 C8 3.5187 1_565 no
H12 C16 3.3094 2_665 no
H12 H2A 3.5660 2_655 no
H12 H16B 2.8188 2_665 no
H12 H16C 2.9282 2_665 no
H12 H17A 3.4287 2_665 no
H12 H17B 3.4213 2_665 no
H12 H9 3.5055 1_565 no
H12 H7 3.1990 1_565 no
H14 O2 3.5772 3_666 no
H14 O4 2.5218 2_646 no
H14 C5 3.4038 3_666 no
H14 C6 3.5247 3_666 no
H14 H4A 3.3272 3_666 no
H14 H4A 2.7950 4_555 no
H14 H4B 3.5425 4_555 no
H15 O2 3.1368 3_656 no
H15 O3 3.3309 1_545 no
H15 O4 3.1534 2_646 no
H15 C7 3.3646 3_666 no
H15 C8 3.4844 3_666 no
H15 H4B 3.0980 3_656 no
H15 H7 3.5644 3_666 no
H16A O1 2.9432 2_645 no
H16A H11 2.9497 1_545 no
H16A H8 3.5313 1_545 no
H16A H8 3.1187 2_645 no
H16B O1 3.4608 2_645 no
H16B O3 3.2560 2_635 no
H16B C8 2.9222 2_645 no
H16B C9 3.3418 2_645 no
H16B H11 3.3304 2_645 no
H16B H12 2.8188 2_635 no
H16B H8 2.6763 2_645 no
H16C O1 2.4512 1_545 no
H16C C1 3.5639 1_545 no
H16C H11 3.5389 1_545 no
H16C H12 2.9282 2_635 no
H16C H8 3.0204 1_545 no
H17A O1 3.5181 1_545 no
H17A N1 3.3501 4_454 no
H17A C13 3.4540 4_454 no
H17A H12 3.4287 2_635 no
H17A H17A 3.4319 3_645 no
H17B O3 2.6426 2_635 no
H17B C2 3.2723 3_655 no
H17B C17 3.5288 3_655 no
H17B H2A 2.8668 3_655 no
H17B H2B 2.7936 3_655 no
H17B H12 3.4213 2_635 no
H17B H17B 3.1298 3_655 no
H17B H17C 3.1616 3_655 no
H17C C11 3.5873 4_454 no
H17C C12 3.2482 4_454 no
H17C C13 3.0738 4_454 no
H17C C14 3.2608 4_454 no
H17C C15 3.5933 4_454 no
H17C H2A 2.8771 3_655 no
H17C H2B 3.5729 3_655 no
H17C H17B 3.1616 3_655 no
H9 O2 2.42(4) 3_656 no
H9 O3 3.02(4) 1_545 no
H9 N1 3.35(4) 1_545 no
H9 C9 3.37(4) 3_666 no
H9 H12 3.5055 1_545 no
H9 H9 3.52(5) 3_666 no
H8 C16 3.32(4) 2_655 no
H8 H4B 3.2306 1_565 no
H8 H16A 3.5313 1_565 no
H8 H16A 3.1187 2_655 no
H8 H16B 2.6763 2_655 no
H8 H16C 3.0204 1_565 no
H7 O2 3.14(3) 3_656 no
H7 C10 3.51(3) 3_666 no
H7 C11 3.52(3) 1_545 no
H7 C12 3.27(3) 1_545 no
H7 C14 3.54(3) 3_666 no
H7 C15 3.33(3) 3_666 no
H7 H12 3.1990 1_545 no
H7 H15 3.5644 3_666 no
H7 H7 3.12(4) 3_656 no

loop_
_geom_hbond_atom_site_label_D
_geom_hbond_atom_site_label_H
_geom_hbond_atom_site_label_A
_geom_hbond_site_symmetry_A
_geom_hbond_distance_DH
_geom_hbond_distance_HA
_geom_hbond_distance_DA
_geom_hbond_angle_DHA
C9 H9 O2 3_656 0.90(3) 2.42(4) 3.305(5) 170(4)
C14 H14 O4 2_646 0.93 2.52 3.286(4) 140
C16 H16C O1 1_545 0.96 2.45 3.407(6) 174

loop_
_geom_torsion_atom_site_label_1
_geom_torsion_atom_site_label_2
_geom_torsion_atom_site_label_3
_geom_torsion_atom_site_label_4
_geom_torsion
_geom_torsion_publ_flag
O3 N1 C13 C12 5.2(5) no
O3 N1 C13 C14 -175.2(3) no
O4 N1 C13 C12 -175.4(3) no
O4 N1 C13 C14 4.2(5) no
O1 C1 C2 C3 143.1(4) no
O1 C1 C6 C5 -171.8(4) no
O1 C1 C6 C7 7.9(6) no
C2 C1 C6 C5 6.6(5) no
C2 C1 C6 C7 -173.7(3) no
C6 C1 C2 C3 -35.2(5) no
C1 C2 C3 C4 57.9(4) no
C1 C2 C3 C16 -62.6(4) no
C1 C2 C3 C17 177.2(3) no
C2 C3 C4 C5 -54.4(4) no
C16 C3 C4 C5 65.5(4) no
C17 C3 C4 C5 -173.9(3) no
C3 C4 C5 O2 -154.5(3) no
C3 C4 C5 C6 28.5(5) no
O2 C5 C6 C1 179.9(3) no
O2 C5 C6 C7 0.2(5) no
C4 C5 C6 C1 -3.1(5) no
C4 C5 C6 C7 177.2(3) no
C1 C6 C7 C8 -0.7(6) no
C5 C6 C7 C8 179.0(3) no
C6 C7 C8 C9 -176.8(3) no
C7 C8 C9 C10 -179.8(3) no
C8 C9 C10 C11 1.3(6) no
C8 C9 C10 C15 -179.4(3) no
C9 C10 C11 C12 178.9(3) no
C9 C10 C15 C14 -179.1(3) no
C11 C10 C15 C14 0.3(5) no
C15 C10 C11 C12 -0.4(5) no
C10 C11 C12 C13 -0.1(5) no
C11 C12 C13 N1 -179.5(3) no
C11 C12 C13 C14 0.9(5) no
N1 C13 C14 C15 179.4(3) no
C12 C13 C14 C15 -1.0(5) no
C13 C14 C15 C10 0.4(5) no
